data_2212953
loop_
_publ_author_name
'Ali, Hapipah M.'
'Zuraini, Kadir'
'Wan Jefrey, Basirun'
'Ng, Seik Weng'

_publ_section_title
;1-(2,4-Dihydroxyphenyl)ethanone
 [(1<i>H</i>-indol-3-yl)acetyl]hydrazone--2-(1<i>H</i>-indol-3-yl)acetohydrazide
 (1/1)
;
_journal_coeditor_code LH2323
_journal_issue 4
_journal_name_full 'Acta Crystallographica Section E'
_journal_page_first o1729
_journal_page_last o1730
_journal_paper_doi 10.1107/S1600536807010860
_journal_volume 63
_journal_year 2007
_chemical_formula_iupac 'C10 H10 N3 O, C18 H18 N3 O3'
_chemical_formula_moiety 'C10 H10 N3 O, C18 H18 N3 O3'
_chemical_formula_sum 'C28 H28 N6 O4'
_chemical_formula_weight 512.56
_chemical_name_systematic
;
1-(2,4-Dihydroxyphenyl)ethanone [(1<i>H</i>-indol-3-yl)acetyl]hydrazone--
2-(1<i>H</i>-indol-3-yl)acetohydrazide (1/1)
;
_space_group_IT_number 9
_symmetry_cell_setting monoclinic
_symmetry_space_group_name_Hall 'C -2yc'
_symmetry_space_group_name_H-M 'C 1 c 1'
_atom_sites_solution_hydrogens geom
_atom_sites_solution_primary direct
_atom_sites_solution_secondary difmap
_audit_creation_method SHELXL-97
_cell_angle_alpha 90.00
_cell_angle_beta 98.1860(10)
_cell_angle_gamma 90.00
_cell_formula_units_Z 4
_cell_length_a 49.2086(6)
_cell_length_b 5.02920(10)
_cell_length_c 9.84010(10)
_cell_measurement_reflns_used 7984
_cell_measurement_temperature 173(2)
_cell_measurement_theta_max 34.2
_cell_measurement_theta_min 2.5
_cell_volume 2410.41(6)
_computing_cell_refinement 'SAINT (Bruker, 2004)'
_computing_data_collection 'APEXII (Bruker, 2004)'
_computing_data_reduction SAINT
_computing_molecular_graphics 'X-SEED (Barbour, 2001)'
_computing_publication_material SHELXL97
_computing_structure_refinement 'SHELXL97 (Sheldrick, 1997)'
_computing_structure_solution 'SHELXS97 (Sheldrick, 1997)'
_diffrn_ambient_temperature 173(2)
_diffrn_measured_fraction_theta_full 0.99
_diffrn_measured_fraction_theta_max 0.99
_diffrn_measurement_device_type 'Bruker APEXII'
_diffrn_measurement_method '\f and \w'
_diffrn_radiation_monochromator graphite
_diffrn_radiation_source 'medium-focus sealed tube'
_diffrn_radiation_type MoK\a
_diffrn_radiation_wavelength 0.71073
_diffrn_reflns_av_R_equivalents 0.034
_diffrn_reflns_av_sigmaI/netI 0.023
_diffrn_reflns_limit_h_max 61
_diffrn_reflns_limit_h_min -63
_diffrn_reflns_limit_k_max 6
_diffrn_reflns_limit_k_min -6
_diffrn_reflns_limit_l_max 12
_diffrn_reflns_limit_l_min -12
_diffrn_reflns_number 16582
_diffrn_reflns_theta_full 27.5
_diffrn_reflns_theta_max 27.5
_diffrn_reflns_theta_min 0.8
_diffrn_standards_decay_% 0
_diffrn_standards_interval_count 0
_diffrn_standards_interval_time 0
_diffrn_standards_number 0
_exptl_absorpt_coefficient_mu 0.097
_exptl_absorpt_correction_type none
_exptl_crystal_colour Yellow
_exptl_crystal_density_diffrn 1.412
_exptl_crystal_density_method 'not measured'
_exptl_crystal_description Block
_exptl_crystal_F_000 1080
_exptl_crystal_size_max 0.50
_exptl_crystal_size_mid 0.50
_exptl_crystal_size_min 0.50
_refine_diff_density_max 0.49
_refine_diff_density_min -0.44
_refine_ls_extinction_method none
_refine_ls_goodness_of_fit_ref 1.06
_refine_ls_hydrogen_treatment constr
_refine_ls_matrix_type full
_refine_ls_number_parameters 344
_refine_ls_number_reflns 2770
_refine_ls_number_restraints 2
_refine_ls_restrained_S_all 1.06
_refine_ls_R_factor_all 0.049
_refine_ls_R_factor_gt 0.047
_refine_ls_shift/su_max 0.001
_refine_ls_shift/su_mean 0.000
_refine_ls_structure_factor_coef Fsqd
_refine_ls_weighting_details 'calc w=1/[\s^2^(Fo^2^)+(0.1185P)^2^+1.5332P] where P=(Fo^2^+2Fc^2^)/3'
_refine_ls_weighting_scheme calc
_refine_ls_wR_factor_gt 0.138
_refine_ls_wR_factor_ref 0.147
_reflns_number_gt 2726
_reflns_number_total 2770
_reflns_threshold_expression I>2\s(I)
_cod_data_source_file lh2323.cif
_cod_data_source_block I
_cod_depositor_comments
;
The following automatic conversions were performed:
'_symmetry_cell_setting' value 'Monoclinic' changed to 'monoclinic'
according to '/home/saulius/struct/CIF-dictionaries/cif_core.dic'
dictionary named 'cif_core.dic' version 2.4.1 from 2010-06-29.

Automatic conversion script
Id: cif_fix_enum 1527 2010-12-29 10:47:43Z saulius 

The following automatic conversions were performed:

'_symmetry_cell_setting' value 'Monoclinic' changed to 'monoclinic'
according to /home/saulius/struct/CIF-dictionaries/cif_core.dic
dictionary named 'cif_core.dic' version 2.4.1 from 2010-06-29.

Automatic conversion script
Id: cif_fix_values 1715 2011-07-08 13:25:40Z adriana 
;
_cod_original_sg_symbol_H-M 'C c'
_cod_database_code 2212953
_cod_database_fobs_code 2212953

loop_
_symmetry_equiv_pos_as_xyz
'x, y, z'
'x, -y, z+1/2'
'x+1/2, y+1/2, z'
'x+1/2, -y+1/2, z+1/2'

loop_
_atom_site_type_symbol
_atom_site_label
_atom_site_fract_x
_atom_site_fract_y
_atom_site_fract_z
_atom_site_U_iso_or_equiv
_atom_site_adp_type
_atom_site_calc_flag
_atom_site_refinement_flags
_atom_site_occupancy
O O1 0.49998(5) 0.5710(5) 0.7500(3) 0.0281(5) Uani d . 1
O O2 0.29683(5) 0.2106(4) 0.1002(2) 0.0238(5) Uani d . 1
O O3 0.36512(5) 0.0810(4) 0.3027(2) 0.0238(5) Uani d . 1
H H3O 0.3504 0.0437 0.2522 0.029 Uiso calc R 1
O O4 0.45568(5) -0.2371(5) 0.4311(3) 0.0287(5) Uani d . 1
H H4o 0.4623 -0.3909 0.4411 0.034 Uiso calc R 1
N N1 0.58376(6) 0.5642(5) 1.0190(3) 0.0243(5) Uani d . 1
H H1N 0.5933 0.6853 1.0698 0.029 Uiso calc R 1
N N2 0.49390(6) 0.1523(5) 0.6672(3) 0.0250(5) Uani d . 1
H H2N 0.4986 -0.0160 0.6783 0.030 Uiso calc R 1
N N3 0.47616(6) 0.2295(6) 0.5467(3) 0.0270(6) Uani d . 1
H H3n 0.4662 0.0923 0.5143 0.032 Uiso calc R 1
H H3n1 0.4860 0.2856 0.4845 0.032 Uiso calc R 1
N N4 0.25631(6) 0.4740(5) -0.2940(3) 0.0234(5) Uani d . 1
H H4N 0.2632 0.5988 -0.3417 0.028 Uiso calc R 1
N N5 0.30807(5) -0.2086(5) 0.0457(3) 0.0201(5) Uani d . 1
H H5n 0.3035 -0.3546 -0.0015 0.024 Uiso calc R 1
N N6 0.33380(5) -0.1793(5) 0.1220(3) 0.0206(5) Uani d . 1
C C1 0.59425(7) 0.3896(6) 0.9322(3) 0.0225(6) Uani d . 1
C C2 0.62102(7) 0.3586(7) 0.9048(3) 0.0266(6) Uani d . 1
H H2 0.6354 0.4710 0.9455 0.032 Uiso calc R 1
C C3 0.62568(7) 0.1558(7) 0.8153(4) 0.0287(7) Uani d . 1
H H3 0.6437 0.1287 0.7938 0.034 Uiso calc R 1
C C4 0.60430(8) -0.0102(7) 0.7558(3) 0.0289(7) Uani d . 1
H H4 0.6082 -0.1488 0.6960 0.035 Uiso calc R 1
C C5 0.57759(7) 0.0233(6) 0.7823(3) 0.0239(6) Uani d . 1
H H5 0.5632 -0.0892 0.7409 0.029 Uiso calc R 1
C C6 0.57232(6) 0.2280(6) 0.8719(3) 0.0202(6) Uani d . 1
C C7 0.54807(6) 0.3167(6) 0.9259(3) 0.0214(6) Uani d . 1
C C8 0.55625(7) 0.5205(6) 1.0141(3) 0.0231(6) Uani d . 1
H H8 0.5445 0.6176 1.0647 0.028 Uiso calc R 1
C C9 0.51969(7) 0.2063(6) 0.8930(3) 0.0240(6) Uani d . 1
H H9A 0.5096 0.2382 0.9717 0.029 Uiso calc R 1
H H9B 0.5208 0.0116 0.8800 0.029 Uiso calc R 1
C C10 0.50367(6) 0.3291(6) 0.7645(3) 0.0221(6) Uani d . 1
C C11 0.22908(7) 0.4071(6) -0.3044(3) 0.0215(6) Uani d . 1
C C12 0.20624(7) 0.5057(6) -0.3907(3) 0.0262(6) Uani d . 1
H H12 0.2080 0.6443 -0.4545 0.031 Uiso calc R 1
C C13 0.18113(7) 0.3932(7) -0.3795(4) 0.0290(7) Uani d . 1
H H13 0.1652 0.4583 -0.4358 0.035 Uiso calc R 1
C C14 0.17834(7) 0.1840(7) -0.2866(4) 0.0272(7) Uani d . 1
H H14 0.1607 0.1101 -0.2824 0.033 Uiso calc R 1
C C15 0.20086(6) 0.0855(6) -0.2019(3) 0.0237(6) Uani d . 1
H H15 0.1989 -0.0552 -0.1396 0.028 Uiso calc R 1
C C16 0.22670(6) 0.1981(6) -0.2100(3) 0.0199(6) Uani d . 1
C C17 0.25395(6) 0.1454(6) -0.1408(3) 0.0207(6) Uani d . 1
C C18 0.27114(7) 0.3144(6) -0.1969(3) 0.0220(6) Uani d . 1
H H18 0.2905 0.3205 -0.1723 0.026 Uiso calc R 1
C C19 0.26151(6) -0.0561(6) -0.0286(3) 0.0205(6) Uani d . 1
H H19A 0.2607 -0.2368 -0.0689 0.025 Uiso calc R 1
H H19B 0.2481 -0.0474 0.0374 0.025 Uiso calc R 1
C C20 0.29013(6) -0.0049(6) 0.0463(3) 0.0195(6) Uani d . 1
C C21 0.35351(6) -0.3331(5) 0.0933(3) 0.0183(5) Uani d . 1
C C22 0.35021(6) -0.5367(6) -0.0187(3) 0.0218(6) Uani d . 1
H H22A 0.3340 -0.4939 -0.0851 0.033 Uiso calc R 1
H H22B 0.3479 -0.7128 0.0207 0.033 Uiso calc R 1
H H22C 0.3666 -0.5367 -0.0651 0.033 Uiso calc R 1
C C23 0.38022(6) -0.2960(6) 0.1788(3) 0.0183(5) Uani d . 1
C C24 0.38470(6) -0.0927(6) 0.2794(3) 0.0200(6) Uani d . 1
C C25 0.41000(7) -0.0682(6) 0.3625(3) 0.0227(6) Uani d . 1
H H25 0.4129 0.0704 0.4286 0.027 Uiso calc R 1
C C26 0.43099(6) -0.2475(6) 0.3484(4) 0.0230(6) Uani d . 1
C C27 0.42697(6) -0.4506(6) 0.2506(3) 0.0227(6) Uani d . 1
H H27 0.4413 -0.5729 0.2413 0.027 Uiso calc R 1
C C28 0.40207(6) -0.4719(6) 0.1679(3) 0.0211(6) Uani d . 1
H H28 0.3995 -0.6097 0.1012 0.025 Uiso calc R 1

loop_
_atom_site_aniso_label
_atom_site_aniso_U_11
_atom_site_aniso_U_22
_atom_site_aniso_U_33
_atom_site_aniso_U_12
_atom_site_aniso_U_13
_atom_site_aniso_U_23
O1 0.0298(12) 0.0107(10) 0.0417(13) 0.0001(8) -0.0028(9) 0.0000(9)
O2 0.0214(10) 0.0105(9) 0.0392(12) 0.0005(8) 0.0030(8) -0.0044(8)
O3 0.0222(10) 0.0123(10) 0.0367(12) 0.0024(8) 0.0035(8) -0.0027(8)
O4 0.0224(11) 0.0150(11) 0.0462(14) 0.0008(9) -0.0032(9) 0.0003(10)
N1 0.0261(13) 0.0142(12) 0.0316(13) -0.0008(10) -0.0002(10) -0.0035(10)
N2 0.0266(13) 0.0117(11) 0.0353(14) 0.0021(10) -0.0001(10) -0.0002(10)
N3 0.0287(14) 0.0159(12) 0.0343(14) 0.0015(10) -0.0031(11) -0.0006(10)
N4 0.0265(13) 0.0136(11) 0.0304(13) -0.0023(10) 0.0048(10) -0.0014(10)
N5 0.0196(12) 0.0117(11) 0.0287(12) 0.0007(9) 0.0023(9) -0.0023(9)
N6 0.0177(11) 0.0131(11) 0.0305(13) 0.0010(9) 0.0018(9) -0.0004(10)
C1 0.0271(15) 0.0128(13) 0.0265(14) 0.0005(11) -0.0003(11) 0.0006(11)
C2 0.0264(16) 0.0192(15) 0.0336(16) 0.0018(12) 0.0022(12) 0.0044(12)
C3 0.0305(16) 0.0234(16) 0.0331(17) 0.0075(13) 0.0073(12) 0.0066(13)
C4 0.0425(19) 0.0180(14) 0.0267(15) 0.0099(13) 0.0066(13) 0.0008(12)
C5 0.0326(16) 0.0135(13) 0.0243(13) 0.0020(12) -0.0004(11) 0.0015(11)
C6 0.0240(14) 0.0121(12) 0.0238(13) 0.0012(11) 0.0009(10) 0.0019(11)
C7 0.0240(14) 0.0121(13) 0.0276(14) 0.0010(11) 0.0017(11) 0.0012(11)
C8 0.0267(15) 0.0165(13) 0.0258(14) 0.0008(11) 0.0023(11) 0.0000(11)
C9 0.0231(14) 0.0150(14) 0.0334(16) -0.0013(11) 0.0021(11) 0.0028(11)
C10 0.0180(13) 0.0133(13) 0.0350(16) -0.0003(10) 0.0041(11) 0.0023(11)
C11 0.0253(14) 0.0122(12) 0.0273(14) -0.0015(10) 0.0049(11) -0.0031(10)
C12 0.0308(16) 0.0157(14) 0.0321(15) 0.0037(12) 0.0049(12) -0.0007(12)
C13 0.0258(15) 0.0254(16) 0.0348(16) 0.0056(12) 0.0011(12) -0.0021(13)
C14 0.0217(14) 0.0212(15) 0.0388(18) -0.0003(11) 0.0050(12) -0.0041(13)
C15 0.0202(13) 0.0180(14) 0.0335(15) -0.0002(11) 0.0059(11) 0.0003(11)
C16 0.0228(14) 0.0100(12) 0.0270(14) 0.0027(10) 0.0036(11) -0.0033(10)
C17 0.0187(13) 0.0114(12) 0.0322(15) 0.0009(10) 0.0040(10) -0.0033(11)
C18 0.0241(14) 0.0154(13) 0.0269(14) -0.0021(11) 0.0046(11) -0.0028(10)
C19 0.0178(13) 0.0124(13) 0.0312(15) -0.0002(9) 0.0029(11) -0.0006(10)
C20 0.0191(13) 0.0116(13) 0.0279(14) 0.0016(10) 0.0039(10) 0.0017(10)
C21 0.0214(13) 0.0072(12) 0.0272(14) -0.0003(10) 0.0061(10) 0.0019(10)
C22 0.0232(14) 0.0127(12) 0.0301(15) 0.0005(10) 0.0059(11) -0.0014(10)
C23 0.0199(13) 0.0088(12) 0.0266(13) -0.0006(9) 0.0045(10) 0.0010(10)
C24 0.0203(13) 0.0112(12) 0.0293(14) -0.0020(10) 0.0066(11) 0.0008(11)
C25 0.0247(14) 0.0116(12) 0.0317(14) -0.0021(11) 0.0037(11) 0.0002(11)
C26 0.0214(14) 0.0119(13) 0.0356(16) -0.0019(11) 0.0037(11) 0.0028(11)
C27 0.0192(13) 0.0129(13) 0.0365(16) 0.0023(10) 0.0059(11) 0.0002(11)
C28 0.0219(13) 0.0122(13) 0.0299(15) -0.0011(10) 0.0057(11) -0.0021(10)

loop_
_atom_type_symbol
_atom_type_description
_atom_type_scat_dispersion_real
_atom_type_scat_dispersion_imag
_atom_type_scat_source
C C 0.0033 0.0000 'International Tables Vol C Tables 4.2.6.8 and 6.1.1.4'
H H 0.0000 0.0000 'International Tables Vol C Tables 4.2.6.8 and 6.1.1.4'
N N 0.0061 0.0000 'International Tables Vol C Tables 4.2.6.8 and 6.1.1.4'
O O 0.0106 0.0000 'International Tables Vol C Tables 4.2.6.8 and 6.1.1.4'

loop_
_geom_angle_atom_site_label_1
_geom_angle_atom_site_label_2
_geom_angle_atom_site_label_3
_geom_angle
C24 O3 H3O 109.5
C26 O4 H4O 109.5
C8 N1 C1 109.5(3)
C8 N1 H1N 125.3
C1 N1 H1N 125.3
C10 N2 N3 121.9(3)
C10 N2 H2N 119.1
N3 N2 H2N 119.1
N2 N3 H3n 109.5
N2 N3 H3n1 109.5
H3n N3 H3n1 109.5
C11 N4 C18 109.0(3)
C11 N4 H4N 125.5
C18 N4 H4N 125.5
C20 N5 N6 117.6(2)
C20 N5 H5 121.2
N6 N5 H5n 121.2
C21 N6 N5 118.1(3)
N1 C1 C2 129.9(3)
N1 C1 C6 107.2(3)
C2 C1 C6 122.8(3)
C3 C2 C1 116.9(3)
C3 C2 H2 121.5
C1 C2 H2 121.5
C2 C3 C4 121.3(3)
C2 C3 H3 119.4
C4 C3 H3 119.4
C5 C4 C3 121.6(3)
C5 C4 H4 119.2
C3 C4 H4 119.2
C4 C5 C6 118.2(3)
C4 C5 H5 120.9
C6 C5 H5 120.9
C5 C6 C1 119.2(3)
C5 C6 C7 133.9(3)
C1 C6 C7 106.8(3)
C8 C7 C6 106.3(3)
C8 C7 C9 126.7(3)
C6 C7 C9 127.0(3)
N1 C8 C7 110.1(3)
N1 C8 H8 124.9
C7 C8 H8 124.9
C7 C9 C10 112.7(3)
C7 C9 H9A 109.0
C10 C9 H9A 109.0
C7 C9 H9B 109.0
C10 C9 H9B 109.0
H9A C9 H9B 107.8
O1 C10 N2 122.5(3)
O1 C10 C9 123.1(3)
N2 C10 C9 114.4(3)
N4 C11 C12 130.5(3)
N4 C11 C16 107.7(3)
C12 C11 C16 121.8(3)
C13 C12 C11 117.2(3)
C13 C12 H12 121.4
C11 C12 H12 121.4
C12 C13 C14 121.9(3)
C12 C13 H13 119.0
C14 C13 H13 119.0
C15 C14 C13 120.9(3)
C15 C14 H14 119.5
C13 C14 H14 119.5
C14 C15 C16 118.5(3)
C14 C15 H15 120.8
C16 C15 H15 120.8
C15 C16 C11 119.7(3)
C15 C16 C17 133.5(3)
C11 C16 C17 106.7(3)
C18 C17 C16 106.4(3)
C18 C17 C19 127.6(3)
C16 C17 C19 126.0(3)
C17 C18 N4 110.2(3)
C17 C18 H18 124.9
N4 C18 H18 124.9
C17 C19 C20 111.0(2)
C17 C19 H19A 109.4
C20 C19 H19A 109.4
C17 C19 H19B 109.4
C20 C19 H19B 109.4
H19A C19 H19B 108.0
O2 C20 N5 122.3(3)
O2 C20 C19 122.2(3)
N5 C20 C19 115.5(3)
N6 C21 C23 115.7(3)
N6 C21 C22 124.1(3)
C23 C21 C22 120.2(2)
C21 C22 H22A 109.5
C21 C22 H22B 109.5
H22A C22 H22B 109.5
C21 C22 H22C 109.5
H22A C22 H22C 109.5
H22B C22 H22C 109.5
C28 C23 C24 117.5(3)
C28 C23 C21 120.5(3)
C24 C23 C21 121.9(3)
O3 C24 C25 116.4(3)
O3 C24 C23 122.9(3)
C25 C24 C23 120.7(3)
C26 C25 C24 119.8(3)
C26 C25 H25 120.1
C24 C25 H25 120.1
O4 C26 C25 121.7(3)
O4 C26 C27 117.8(3)
C25 C26 C27 120.5(3)
C28 C27 C26 119.4(3)
C28 C27 H27 120.3
C26 C27 H27 120.3
C27 C28 C23 122.1(3)
C27 C28 H28 119.0
C23 C28 H28 119.0

loop_
_geom_bond_atom_site_label_1
_geom_bond_atom_site_label_2
_geom_bond_distance
O1 C10 1.236(4)
O2 C20 1.231(4)
O3 C24 1.344(4)
O3 H3O 0.8400
O4 C26 1.364(4)
O4 H4O 0.8400
N1 C8 1.366(4)
N1 C1 1.376(4)
N1 H1N 0.8800
N2 C10 1.345(4)
N2 N3 1.422(4)
N2 H2N 0.8800
N3 H3n 0.8800
N3 H3n1 0.8800
N4 C11 1.371(4)
N4 C18 1.375(4)
N4 H4N 0.8800
N5 C20 1.353(4)
N5 N6 1.385(3)
N5 H5n 0.8800
N6 C21 1.303(4)
C1 C2 1.390(5)
C1 C6 1.412(4)
C2 C3 1.388(5)
C2 H2 0.9500
C3 C4 1.404(5)
C3 H3 0.9500
C4 C5 1.386(5)
C4 H4 0.9500
C5 C6 1.404(4)
C5 H5 0.9500
C6 C7 1.444(4)
C7 C8 1.366(4)
C7 C9 1.495(4)
C8 H8 0.9500
C9 C10 1.522(4)
C9 H9A 0.9900
C9 H9B 0.9900
C11 C12 1.400(5)
C11 C16 1.418(4)
C12 C13 1.378(5)
C12 H12 0.9500
C13 C14 1.413(5)
C13 H13 0.9500
C14 C15 1.380(5)
C14 H14 0.9500
C15 C16 1.404(4)
C15 H15 0.9500
C16 C17 1.439(4)
C17 C18 1.370(4)
C17 C19 1.505(4)
C18 H18 0.9500
C19 C20 1.516(4)
C19 H19A 0.9900
C19 H19B 0.9900
C21 C23 1.468(4)
C21 C22 1.496(4)
C22 H22A 0.9800
C22 H22B 0.9800
C22 H22C 0.9800
C23 C28 1.408(4)
C23 C24 1.418(4)
C24 C25 1.394(4)
C25 C26 1.393(4)
C25 H25 0.9500
C26 C27 1.398(4)
C27 C28 1.375(4)
C27 H27 0.9500
C28 H28 0.9500

loop_
_geom_hbond_atom_site_label_D
_geom_hbond_atom_site_label_H
_geom_hbond_atom_site_label_A
_geom_hbond_site_symmetry_A
_geom_hbond_distance_DH
_geom_hbond_distance_HA
_geom_hbond_distance_DA
_geom_hbond_angle_DHA
_geom_hbond_publ_flag
O3 H3o N6 . 0.84 1.81 2.544(3) 145 yes
O4 H4o N3 1_545 0.84 2.23 3.030(4) 158 yes
N2 H2n O1 1_545 0.88 2.19 3.038(4) 161 yes
N3 H3n O4 . 0.88 1.89 2.737(4) 162 yes
N4 H4n O2 2_564 0.88 2.06 2.858(4) 150 yes
N5 H5n O2 1_545 0.88 2.45 3.034(4) 125 yes

loop_
_geom_torsion_atom_site_label_1
_geom_torsion_atom_site_label_2
_geom_torsion_atom_site_label_3
_geom_torsion_atom_site_label_4
_geom_torsion
C20 N5 N6 C21 -160.9(3)
C8 N1 C1 C2 -179.3(3)
C8 N1 C1 C6 -0.7(4)
N1 C1 C2 C3 177.5(3)
C6 C1 C2 C3 -0.9(5)
C1 C2 C3 C4 -0.2(5)
C2 C3 C4 C5 0.9(5)
C3 C4 C5 C6 -0.5(5)
C4 C5 C6 C1 -0.5(4)
C4 C5 C6 C7 -177.9(3)
N1 C1 C6 C5 -177.4(3)
C2 C1 C6 C5 1.3(5)
N1 C1 C6 C7 0.6(3)
C2 C1 C6 C7 179.3(3)
C5 C6 C7 C8 177.3(3)
C1 C6 C7 C8 -0.3(3)
C5 C6 C7 C9 -2.2(6)
C1 C6 C7 C9 -179.8(3)
C1 N1 C8 C7 0.5(4)
C6 C7 C8 N1 -0.1(3)
C9 C7 C8 N1 179.4(3)
C8 C7 C9 C10 94.9(4)
C6 C7 C9 C10 -85.7(4)
N3 N2 C10 O1 -6.8(5)
N3 N2 C10 C9 173.5(3)
C7 C9 C10 O1 -55.8(4)
C7 C9 C10 N2 123.9(3)
C18 N4 C11 C12 -177.9(3)
C18 N4 C11 C16 0.2(3)
N4 C11 C12 C13 178.5(3)
C16 C11 C12 C13 0.7(5)
C11 C12 C13 C14 -1.0(5)
C12 C13 C14 C15 0.7(5)
C13 C14 C15 C16 0.0(5)
C14 C15 C16 C11 -0.3(4)
C14 C15 C16 C17 -179.1(3)
N4 C11 C16 C15 -178.3(3)
C12 C11 C16 C15 0.0(4)
N4 C11 C16 C17 0.8(3)
C12 C11 C16 C17 179.0(3)
C15 C16 C17 C18 177.4(3)
C11 C16 C17 C18 -1.5(3)
C15 C16 C17 C19 -2.8(5)
C11 C16 C17 C19 178.3(3)
C16 C17 C18 N4 1.6(3)
C19 C17 C18 N4 -178.1(3)
C11 N4 C18 C17 -1.1(3)
C18 C17 C19 C20 15.5(4)
C16 C17 C19 C20 -164.1(3)
N6 N5 C20 O2 7.4(4)
N6 N5 C20 C19 -175.0(2)
C17 C19 C20 O2 55.8(4)
C17 C19 C20 N5 -121.9(3)
N5 N6 C21 C23 -179.1(2)
N5 N6 C21 C22 1.1(4)
N6 C21 C23 C28 172.4(3)
C22 C21 C23 C28 -7.8(4)
N6 C21 C23 C24 -4.4(4)
C22 C21 C23 C24 175.4(3)
C28 C23 C24 O3 -177.6(3)
C21 C23 C24 O3 -0.7(4)
C28 C23 C24 C25 0.8(4)
C21 C23 C24 C25 177.7(3)
O3 C24 C25 C26 177.5(3)
C23 C24 C25 C26 -1.0(4)
C24 C25 C26 O4 -177.4(3)
C24 C25 C26 C27 0.6(5)
O4 C26 C27 C28 178.2(3)
C25 C26 C27 C28 0.2(5)
C26 C27 C28 C23 -0.4(5)
C24 C23 C28 C27 0.0(4)
C21 C23 C28 C27 -177.0(3)

loop_
_cod_related_entry_id
_cod_related_entry_database
_cod_related_entry_code
1 ChemSpider 21185337
